data_7007642
loop_
_publ_author_name
'Sciarone, Timo J. J.'
'Nijhuis, Christian A.'
'Meetsma, Auke'
'Hessen, Bart'

_publ_section_title
;
 Synthesis and reactivity of mono(amidinate) organoiron(II) complexes.
;
_journal_issue 41
_journal_name_full 'Dalton transactions (Cambridge, England : 2003)'
_journal_page_first 4896
_journal_page_last 4904
_journal_paper_doi 10.1039/b608108h
_journal_year 2006
_chemical_compound_source 'see text'
_chemical_formula_moiety 'C43 H63 Cl2 Fe Li N2 O3, C4 H8 O'
_chemical_formula_sum 'C47 H71 Cl2 Fe Li N2 O4'
_chemical_formula_weight 861.78
_chemical_name_systematic
;
?
;
_space_group_IT_number 2
_symmetry_cell_setting triclinic
_symmetry_space_group_name_Hall '-P 1'
_symmetry_space_group_name_H-M 'P -1'
_atom_sites_solution_hydrogens geom
_atom_sites_solution_primary heavy
_atom_sites_solution_secondary direct
_cell_angle_alpha 79.239(1)
_cell_angle_beta 84.262(1)
_cell_angle_gamma 72.039(1)
_cell_formula_units_Z 2
_cell_length_a 13.1932(7)
_cell_length_b 13.4944(7)
_cell_length_c 14.321(1)
_cell_measurement_reflns_used 22
_cell_measurement_temperature 100
_cell_measurement_theta_max 20.34
_cell_measurement_theta_min 2.23
_cell_volume 2380.3(2)
_computing_cell_refinement 'SAINT, Bruker Version 6.02A, 2000'
_computing_data_collection 'SMART, Bruker Version 5.264, 2001'
_computing_data_reduction 'XPREP, Bruker Version 5.1/NT, 2000'
_computing_molecular_graphics
;
PLUTO (Meetsma, 2001)
PLATON (Spek, 1994)
;
_computing_publication_material
;
PLATON (Spek, 1990)
SHELXL (Sheldrick, 1997)
;
_computing_structure_refinement 'SHELXL-97 (Sheldrick, 1997)'
_computing_structure_solution
;
DIRDIF-99 (Beurskens et al., 1999)
;
_diffrn_ambient_temperature 100(1)
_diffrn_detector_area_resol_mean '4096x4096 / 62x62 (binned 512)'
_diffrn_measured_fraction_theta_full 0.974
_diffrn_measured_fraction_theta_max 0.974
_diffrn_measurement_device_type
;
Bruker Smart Apex
;
_diffrn_measurement_method 'phi and omega scans'
_diffrn_radiation_detector
;
CCD area-detector
;
_diffrn_radiation_monochromator 'parallel mounted graphite'
_diffrn_radiation_source 'fine focus sealed Siemens Mo tube '
_diffrn_radiation_type MoK\a
_diffrn_radiation_wavelength 0.71073
_diffrn_reflns_av_R_equivalents 0.0841
_diffrn_reflns_av_sigmaI/netI 0.1710
_diffrn_reflns_limit_h_max 17
_diffrn_reflns_limit_h_min -17
_diffrn_reflns_limit_k_max 17
_diffrn_reflns_limit_k_min -17
_diffrn_reflns_limit_l_max 19
_diffrn_reflns_limit_l_min -19
_diffrn_reflns_number 22682
_diffrn_reflns_reduction_process
;
Intensity data were corrected for Lorentz and polarization
effects, decay and absorption and reduced to F~o~^2^
using SAINT (Bruker, 2000) and SADABS (Sheldrick, 2001)
;
_diffrn_reflns_theta_full 28.28
_diffrn_reflns_theta_max 28.28
_diffrn_reflns_theta_min 2.23
_exptl_absorpt_coefficient_mu 0.471
_exptl_absorpt_correction_T_max 0.9117
_exptl_absorpt_correction_T_min 0.9035
_exptl_absorpt_correction_type multi-scan
_exptl_absorpt_process_details '(SADABS, Sheldrick, Bruker, 2000))'
_exptl_crystal_colour yellow
_exptl_crystal_density_diffrn 1.202
_exptl_crystal_density_method 'not measured'
_exptl_crystal_description block
_exptl_crystal_F_000 924
_exptl_crystal_size_max 0.22
_exptl_crystal_size_mid 0.21
_exptl_crystal_size_min 0.20
_refine_diff_density_max 0.575
_refine_diff_density_min -0.439
_refine_diff_density_rms 0.077
_refine_ls_extinction_method none
_refine_ls_goodness_of_fit_ref 0.984
_refine_ls_hydrogen_treatment constr
_refine_ls_matrix_type full
_refine_ls_number_parameters 634
_refine_ls_number_reflns 11506
_refine_ls_number_restraints 672
_refine_ls_restrained_S_all 1.034
_refine_ls_R_factor_all 0.1718
_refine_ls_R_factor_gt 0.0728
_refine_ls_shift/su_max 0.007
_refine_ls_shift/su_mean 0.001
_refine_ls_structure_factor_coef Fsqd
_refine_ls_weighting_details 'calc w=1/[\s^2^(Fo^2^)+(0.0520P)^2^+0.0P] where P=(Fo^2^+2Fc^2^)/3'
_refine_ls_weighting_scheme calc
_refine_ls_wR_factor_gt 0.1305
_refine_ls_wR_factor_ref 0.1635
_reflns_number_gt 5566
_reflns_number_total 11506
_reflns_threshold_expression I>2\s(I)
_cod_data_source_file b608108h.txt
_cod_data_source_block c47h71cl
_cod_depositor_comments
;
The following automatic conversions were performed:
'_symmetry_cell_setting' value 'Triclinic' changed to 'triclinic'
according to '/home/saulius/struct/CIF-dictionaries/cif_core.dic'
dictionary named 'cif_core.dic' version 2.4.1 from
2010-06-29.

'_exptl_absorpt_correction_type' value 'Multi-Scan' changed
to 'multi-scan' according to
'/home/saulius/struct/CIF-dictionaries/cif_core.dic' dictionary named
'cif_core.dic' version 2.4.1 from 2010-06-29.

Automatic conversion script
Id: cif_fix_enum 1527 2010-12-29 10:47:43Z saulius 
;
_cod_database_code 7007642
_vrn_publ_code_void_volume 0.0
_vrn_publ_code_meas_time 7.9

loop_
_symmetry_equiv_pos_as_xyz
x,y,z
-x,-y,-z

loop_
_atom_site_aniso_label
_atom_site_aniso_U_11
_atom_site_aniso_U_22
_atom_site_aniso_U_33
_atom_site_aniso_U_23
_atom_site_aniso_U_13
_atom_site_aniso_U_12
Fe 0.0244(3) 0.0206(3) 0.0234(3) -0.0081(3) -0.0034(3) -0.0028(3)
Cl1 0.0370(6) 0.0224(5) 0.0352(6) -0.0050(5) -0.0068(5) -0.0070(5)
Cl2 0.0597(8) 0.0399(7) 0.0272(6) -0.0126(5) -0.0121(6) -0.0008(6)
O1 0.056(2) 0.0294(19) 0.158(4) -0.026(2) -0.058(3) 0.0000(17)
O22 0.038(3) 0.024(3) 0.037(4) -0.001(3) 0.007(3) -0.010(2)
O33 0.054(4) 0.039(4) 0.041(3) -0.010(3) -0.008(3) -0.030(3)
N1 0.0156(18) 0.0256(18) 0.0309(19) -0.0121(15) -0.0059(14) -0.0054(14)
N2 0.0156(17) 0.0188(17) 0.0180(16) -0.0047(13) -0.0016(13) -0.0029(13)
C1 0.013(2) 0.019(2) 0.054(3) -0.016(2) -0.005(2) -0.0026(17)
C2 0.021(2) 0.016(2) 0.051(3) -0.009(2) 0.006(2) -0.0061(18)
C3 0.023(3) 0.028(3) 0.082(4) 0.007(3) 0.014(3) -0.003(2)
C4 0.019(3) 0.030(3) 0.135(6) 0.020(3) 0.005(3) -0.009(2)
C5 0.017(3) 0.024(3) 0.125(5) -0.006(3) -0.021(3) -0.005(2)
C6 0.021(2) 0.021(2) 0.075(4) -0.018(2) -0.013(2) -0.0014(19)
C7 0.025(2) 0.030(2) 0.036(3) -0.011(2) 0.0066(19) -0.013(2)
C8 0.027(2) 0.026(2) 0.050(3) -0.005(2) -0.008(2) -0.005(2)
C9 0.057(3) 0.044(3) 0.046(3) -0.019(2) 0.023(2) -0.031(3)
C13 0.018(2) 0.021(2) 0.019(2) -0.0050(16) -0.0047(16) -0.0023(17)
C14 0.027(2) 0.028(2) 0.027(2) -0.0126(18) 0.0090(18) -0.0198(19)
C15 0.041(3) 0.039(3) 0.023(2) -0.009(2) 0.0077(19) -0.026(2)
C16 0.089(4) 0.052(3) 0.027(3) -0.015(2) 0.014(3) -0.054(3)
C17 0.095(5) 0.046(3) 0.067(4) -0.040(3) 0.054(4) -0.047(4)
C18 0.042(3) 0.040(3) 0.108(5) -0.044(3) 0.028(3) -0.018(3)
C19 0.028(3) 0.032(3) 0.078(4) -0.029(3) 0.005(2) -0.006(2)
C20 0.016(2) 0.022(2) 0.024(2) -0.0033(17) 0.0049(16) -0.0033(17)
C21 0.027(2) 0.023(2) 0.030(2) -0.0032(19) 0.0101(19) 0.0017(19)
C22 0.034(3) 0.025(3) 0.077(4) 0.016(2) 0.025(3) -0.002(2)
C23 0.015(3) 0.029(3) 0.153(6) 0.032(3) 0.006(3) -0.005(2)
C24 0.016(3) 0.036(3) 0.136(5) 0.033(3) -0.024(3) -0.010(2)
C25 0.016(2) 0.024(2) 0.059(3) 0.008(2) -0.005(2) -0.0082(19)
C26 0.055(3) 0.024(2) 0.026(2) 0.0000(19) -0.013(2) -0.006(2)
C27 0.182(7) 0.056(4) 0.031(3) -0.006(3) -0.003(4) -0.067(4)
C28 0.070(4) 0.031(3) 0.077(4) -0.014(3) -0.057(3) 0.011(3)
C29 0.030(3) 0.030(3) 0.066(3) 0.019(2) -0.025(2) -0.015(2)
C30 0.048(3) 0.027(3) 0.086(4) 0.016(3) -0.034(3) -0.013(2)
C31 0.056(4) 0.047(3) 0.076(4) 0.020(3) -0.041(3) -0.027(3)
C32 0.051(4) 0.042(3) 0.209(7) -0.020(4) -0.045(4) -0.003(3)
C33 0.049(3) 0.064(4) 0.156(6) 0.030(4) -0.036(4) -0.021(3)
C34 0.056(4) 0.147(6) 0.097(5) -0.024(4) -0.022(4) -0.044(4)
C35 0.070(4) 0.058(3) 0.069(4) -0.015(3) 0.002(3) -0.045(3)
C115 0.049(7) 0.039(6) 0.021(5) 0.004(4) -0.015(5) -0.005(5)
C125 0.054(8) 0.046(6) 0.018(5) -0.006(4) 0.001(5) -0.039(6)
C362 0.035(4) 0.029(4) 0.037(4) -0.004(3) -0.002(4) -0.006(3)
C372 0.042(5) 0.030(4) 0.043(5) -0.002(4) -0.005(4) -0.013(3)
C382 0.055(5) 0.035(4) 0.033(4) 0.001(4) -0.001(4) -0.013(4)
C392 0.056(5) 0.031(5) 0.040(6) -0.007(5) -0.001(5) -0.006(4)
C403 0.063(5) 0.035(5) 0.051(5) 0.002(4) -0.016(4) -0.032(4)
C413 0.035(5) 0.066(5) 0.053(5) -0.006(5) -0.009(4) -0.030(4)
C423 0.027(4) 0.051(5) 0.048(4) -0.022(4) -0.001(4) -0.015(4)
C433 0.030(5) 0.046(6) 0.047(4) -0.016(4) 0.008(4) -0.009(4)
Li 0.070(7) 0.036(5) 0.136(10) -0.038(6) -0.061(7) 0.014(5)
O21 0.049(4) 0.031(4) 0.022(5) -0.008(4) -0.011(4) -0.006(3)
O34 0.040(4) 0.031(4) 0.035(3) -0.013(3) 0.002(3) -0.020(3)
C116 0.050(8) 0.032(6) 0.032(6) -0.018(4) 0.007(5) -0.012(5)
C126 0.011(5) 0.074(9) 0.019(5) 0.019(5) -0.008(4) -0.014(6)
C361 0.051(5) 0.027(4) 0.035(4) -0.003(3) -0.004(4) -0.013(4)
C371 0.046(5) 0.024(4) 0.030(5) 0.006(4) 0.001(4) -0.015(4)
C381 0.062(6) 0.036(5) 0.030(5) 0.001(4) -0.015(5) -0.014(4)
C391 0.084(6) 0.053(5) 0.026(5) -0.009(4) -0.006(5) 0.013(5)
C404 0.072(6) 0.042(5) 0.052(5) -0.002(5) -0.015(4) -0.029(4)
C414 0.058(5) 0.050(5) 0.056(5) -0.013(4) 0.010(4) -0.017(4)
C424 0.041(5) 0.044(6) 0.062(6) -0.014(5) 0.021(4) -0.013(5)
C434 0.039(5) 0.037(5) 0.054(5) -0.012(4) 0.011(4) -0.009(4)
O4 0.078(3) 0.056(2) 0.078(3) -0.026(2) 0.036(2) -0.040(2)
C44 0.048(3) 0.045(3) 0.058(3) -0.017(3) 0.006(3) -0.012(3)
C45 0.052(3) 0.037(3) 0.039(3) -0.004(2) -0.002(2) -0.013(2)
C46 0.046(3) 0.046(3) 0.039(3) -0.014(2) 0.004(2) -0.009(2)
C47 0.079(4) 0.044(3) 0.037(3) -0.014(2) 0.008(3) -0.023(3)

loop_
_atom_site_label
_atom_site_type_symbol
_atom_site_thermal_displace_type
_atom_site_fract_x
_atom_site_fract_y
_atom_site_fract_z
_atom_site_occupancy
_atom_site_U_iso_or_equiv
_atom_site_calc_flag
_atom_site_refinement_flags
Fe Fe Uani 0.22525(5) 0.37780(4) 0.30719(4) 1.000 0.0229(2) . .
Cl1 Cl Uani 0.16065(8) 0.54484(8) 0.22620(7) 1.000 0.0316(3) . .
Cl2 Cl Uani 0.25120(10) 0.35690(9) 0.46302(7) 1.000 0.0438(4) . .
O1 O Uani 0.3775(3) 0.6207(3) 0.2910(3) 1.000 0.0788(16) . .
O22 O Uani 0.1719(5) 0.7898(4) 0.2393(5) 0.531(6) 0.0340(19) . .
O33 O Uani 0.1399(5) 0.6609(5) 0.4300(5) 0.518(6) 0.040(2) . .
N1 N Uani 0.3427(2) 0.2761(2) 0.2319(2) 1.000 0.0228(11) . .
N2 N Uani 0.1768(2) 0.2690(2) 0.2498(2) 1.000 0.0177(10) . .
C1 C Uani 0.4457(3) 0.2642(3) 0.1882(3) 1.000 0.0276(14) . .
C2 C Uani 0.4621(3) 0.2980(3) 0.0903(3) 1.000 0.0293(14) . .
C3 C Uani 0.5660(3) 0.2868(3) 0.0536(4) 1.000 0.0487(19) . .
C4 C Uani 0.6520(4) 0.2466(4) 0.1104(5) 1.000 0.066(2) . .
C5 C Uani 0.6352(4) 0.2168(3) 0.2058(5) 1.000 0.055(2) . .
C6 C Uani 0.5337(3) 0.2253(3) 0.2478(3) 1.000 0.0380(16) . .
C7 C Uani 0.3702(3) 0.3507(3) 0.0246(3) 1.000 0.0290(14) . .
C8 C Uani 0.3582(3) 0.4689(3) -0.0041(3) 1.000 0.0347(14) . .
C9 C Uani 0.3817(4) 0.2984(3) -0.0629(3) 1.000 0.0456(17) . .
C13 C Uani 0.2748(3) 0.2285(3) 0.2127(3) 1.000 0.0196(12) . .
C14 C Uani 0.3031(3) 0.1409(3) 0.1553(3) 1.000 0.0243(12) . .
C15 C Uani 0.2378(3) 0.1440(3) 0.0842(3) 1.000 0.0312(16) . .
C16 C Uani 0.2675(5) 0.0648(4) 0.0275(3) 1.000 0.0484(19) . .
C17 C Uani 0.3599(5) -0.0173(4) 0.0432(4) 1.000 0.063(2) . .
C18 C Uani 0.4233(4) -0.0204(4) 0.1145(4) 1.000 0.060(2) . .
C19 C Uani 0.3958(3) 0.0584(3) 0.1696(4) 1.000 0.0445(19) . .
C20 C Uani 0.0950(3) 0.2190(3) 0.2639(3) 1.000 0.0217(12) . .
C21 C Uani 0.1030(3) 0.1302(3) 0.3360(3) 1.000 0.0297(12) . .
C22 C Uani 0.0167(4) 0.0903(3) 0.3543(4) 1.000 0.0522(19) . .
C23 C Uani -0.0749(4) 0.1335(4) 0.3043(5) 1.000 0.073(2) . .
C24 C Uani -0.0809(4) 0.2204(4) 0.2341(4) 1.000 0.067(2) . .
C25 C Uani 0.0027(3) 0.2648(3) 0.2121(3) 1.000 0.0343(14) . .
C26 C Uani 0.2001(4) 0.0810(3) 0.3955(3) 1.000 0.0361(14) . .
C27 C Uani 0.1738(6) 0.0962(4) 0.4986(3) 1.000 0.083(3) . .
C28 C Uani 0.2489(4) -0.0359(3) 0.3884(4) 1.000 0.061(2) . .
C29 C Uani -0.0085(4) 0.3618(3) 0.1353(3) 1.000 0.0426(17) . .
C30 C Uani -0.0820(4) 0.4614(3) 0.1717(4) 1.000 0.0544(19) . .
C31 C Uani -0.0493(4) 0.3492(4) 0.0426(4) 1.000 0.058(2) . .
C32 C Uani 0.4518(4) 0.5188(4) 0.2833(6) 1.000 0.100(3) . .
C33 C Uani 0.5577(4) 0.5218(5) 0.3101(5) 1.000 0.093(3) . .
C34 C Uani 0.5300(5) 0.6138(6) 0.3606(5) 1.000 0.095(3) . .
C35 C Uani 0.4328(4) 0.6864(4) 0.3141(4) 1.000 0.059(2) . .
C105 C Uiso 0.5189(8) 0.1823(8) 0.3580(5) 0.521(11) 0.035(3) . .
C115 C Uani 0.6095(8) 0.2225(7) 0.3937(6) 0.521(11) 0.038(3) . .
C125 C Uani 0.5740(10) 0.0641(7) 0.3910(6) 0.521(11) 0.034(4) . .
C362 C Uani 0.0709(6) 0.8643(6) 0.2591(5) 0.531(6) 0.035(2) . .
C372 C Uani 0.0500(7) 0.9473(6) 0.1721(6) 0.531(6) 0.038(3) . .
C382 C Uani 0.0981(8) 0.8854(7) 0.0930(6) 0.531(6) 0.042(3) . .
C392 C Uani 0.1950(10) 0.8045(10) 0.1375(7) 0.531(6) 0.044(3) . .
C403 C Uani 0.2266(8) 0.6288(8) 0.4869(6) 0.518(6) 0.046(3) . .
C413 C Uani 0.1722(7) 0.6039(9) 0.5881(6) 0.518(6) 0.048(3) . .
C423 C Uani 0.0632(6) 0.5935(7) 0.5750(6) 0.518(6) 0.039(3) . .
C433 C Uani 0.0584(9) 0.6133(11) 0.4689(8) 0.518(6) 0.041(3) . .
Li Li Uani 0.2245(8) 0.6591(7) 0.2906(9) 1.000 0.080(4) . .
O21 O Uani 0.1786(7) 0.7933(6) 0.1791(6) 0.469(6) 0.034(3) . .
O34 O Uani 0.1798(5) 0.6999(5) 0.3963(4) 0.482(6) 0.032(2) . .
C106 C Uiso 0.5173(11) 0.2124(9) 0.3487(6) 0.479(11) 0.050(4) . .
C116 C Uani 0.5363(9) 0.2451(7) 0.4358(6) 0.479(11) 0.037(4) . .
C126 C Uani 0.5082(9) 0.1028(9) 0.3784(7) 0.479(11) 0.037(4) . .
C361 C Uani 0.1347(8) 0.9010(6) 0.1910(6) 0.469(6) 0.038(3) . .
C371 C Uani 0.0623(8) 0.9560(7) 0.1089(7) 0.469(6) 0.034(3) . .
C381 C Uani 0.1052(9) 0.8875(7) 0.0331(7) 0.469(6) 0.043(3) . .
C391 C Uani 0.1622(10) 0.7843(8) 0.0852(7) 0.469(6) 0.061(3) . .
C404 C Uani 0.1904(10) 0.6827(9) 0.5042(7) 0.482(6) 0.052(3) . .
C414 C Uani 0.1301(9) 0.6124(9) 0.5478(8) 0.482(6) 0.055(3) . .
C424 C Uani 0.0434(11) 0.6397(11) 0.4790(10) 0.482(6) 0.050(3) . .
C434 C Uani 0.0644(7) 0.7328(7) 0.4102(7) 0.482(6) 0.044(3) . .
O4 O Uani 0.1438(3) 0.1499(3) 0.8189(3) 1.000 0.0668(16) . .
C44 C Uani 0.1338(4) 0.2598(4) 0.8112(3) 1.000 0.0502(17) . .
C45 C Uani 0.1999(4) 0.2861(3) 0.7225(3) 1.000 0.0430(17) . .
C46 C Uani 0.2872(4) 0.1829(3) 0.7218(3) 1.000 0.0442(17) . .
C47 C Uani 0.2304(4) 0.1009(4) 0.7597(3) 1.000 0.0520(19) . .
H9" H Uiso 0.38589 0.22374 -0.04284 1.000 0.0680 . .
H362' H Uiso 0.01391 0.82932 0.27129 0.531(6) 0.0416 . .
H372' H Uiso -0.02749 0.98156 0.16495 0.531(6) 0.0455 . .
H15 H Uiso 0.17314 0.19962 0.07387 1.000 0.0371 . .
H382' H Uiso 0.04825 0.85130 0.07460 0.531(6) 0.0506 . .
H16 H Uiso 0.22354 0.06765 -0.02215 1.000 0.0581 . .
H392' H Uiso 0.25855 0.82982 0.12202 0.531(6) 0.0522 . .
H17 H Uiso 0.37966 -0.07120 0.00484 1.000 0.0762 . .
H403' H Uiso 0.28081 0.56524 0.46911 0.518(6) 0.0547 . .
H18 H Uiso 0.48670 -0.07740 0.12622 1.000 0.0716 . .
H413' H Uiso 0.16446 0.66151 0.62457 0.518(6) 0.0571 . .
H19 H Uiso 0.44130 0.05580 0.21792 1.000 0.0532 . .
H423' H Uiso 0.00551 0.64675 0.60407 0.518(6) 0.0472 . .
H433' H Uiso -0.01249 0.66098 0.44958 0.518(6) 0.0489 . .
H22 H Uiso 0.02087 0.03094 0.40301 1.000 0.0623 . .
H23 H Uiso -0.13271 0.10427 0.31767 1.000 0.0876 . .
H24 H Uiso -0.14410 0.25093 0.19971 1.000 0.0805 . .
H26 H Uiso 0.25454 0.11784 0.36942 1.000 0.0430 . .
H27 H Uiso 0.14453 0.17173 0.50153 1.000 0.1237 . .
H27' H Uiso 0.23888 0.06667 0.53447 1.000 0.1237 . .
H27" H Uiso 0.12119 0.05993 0.52617 1.000 0.1237 . .
H28 H Uiso 0.19912 -0.07493 0.41789 1.000 0.0916 . .
H28' H Uiso 0.31593 -0.06381 0.42145 1.000 0.0916 . .
H28" H Uiso 0.26284 -0.04409 0.32132 1.000 0.0916 . .
H29 H Uiso 0.06384 0.37173 0.12052 1.000 0.0513 . .
H30 H Uiso -0.15271 0.45245 0.18948 1.000 0.0817 . .
H30' H Uiso -0.08837 0.52291 0.12142 1.000 0.0817 . .
H30" H Uiso -0.05168 0.47221 0.22741 1.000 0.0817 . .
H31 H Uiso -0.00348 0.28437 0.02140 1.000 0.0872 . .
H31' H Uiso -0.04796 0.41006 -0.00654 1.000 0.0872 . .
H31" H Uiso -0.12257 0.34526 0.05392 1.000 0.0872 . .
H32 H Uiso 0.45635 0.50454 0.21747 1.000 0.1205 . .
H32' H Uiso 0.42891 0.46271 0.32686 1.000 0.1205 . .
H33 H Uiso 0.59403 0.45590 0.35223 1.000 0.1117 . .
H33' H Uiso 0.60442 0.53185 0.25283 1.000 0.1117 . .
H34 H Uiso 0.51513 0.59279 0.42936 1.000 0.1136 . .
H34' H Uiso 0.58823 0.64702 0.35248 1.000 0.1136 . .
H35 H Uiso 0.38847 0.73310 0.35791 1.000 0.0713 . .
H35' H Uiso 0.45204 0.73073 0.25599 1.000 0.0713 . .
H105 H Uiso 0.44565 0.21013 0.38680 0.521(11) 0.0421 . .
H115 H Uiso 0.68013 0.18000 0.37342 0.521(11) 0.0573 . .
H125 H Uiso 0.55590 0.02269 0.34937 0.521(11) 0.0505 . .
H362 H Uiso 0.07439 0.89564 0.31546 0.531(6) 0.0416 . .
H372 H Uiso 0.08511 1.00192 0.17399 0.531(6) 0.0455 . .
H382 H Uiso 0.11834 0.93101 0.03634 0.531(6) 0.0506 . .
H392 H Uiso 0.20907 0.73703 0.11352 0.531(6) 0.0522 . .
H403 H Uiso 0.26000 0.68577 0.48408 0.518(6) 0.0547 . .
H413 H Uiso 0.21699 0.53732 0.62388 0.518(6) 0.0571 . .
H423 H Uiso 0.05848 0.52204 0.60254 0.518(6) 0.0472 . .
H433 H Uiso 0.07028 0.54600 0.44537 0.518(6) 0.0489 . .
H115' H Uiso 0.60410 0.21511 0.46322 0.521(11) 0.0573 . .
H115" H Uiso 0.59914 0.29687 0.36597 0.521(11) 0.0573 . .
H3 H Uiso 0.57779 0.30759 -0.01276 1.000 0.0584 . .
H125' H Uiso 0.54984 0.04327 0.45656 0.521(11) 0.0505 . .
H4 H Uiso 0.72222 0.23955 0.08373 1.000 0.0787 . .
H125" H Uiso 0.65149 0.05116 0.38794 0.521(11) 0.0505 . .
H5 H Uiso 0.69494 0.18927 0.24487 1.000 0.0666 . .
H7 H Uiso 0.30326 0.34373 0.06092 1.000 0.0347 . .
H8 H Uiso 0.34629 0.50178 0.05314 1.000 0.0520 . .
H8' H Uiso 0.29732 0.50227 -0.04482 1.000 0.0520 . .
H8" H Uiso 0.42332 0.47825 -0.03891 1.000 0.0520 . .
H9 H Uiso 0.44688 0.30389 -0.09996 1.000 0.0680 . .
H9' H Uiso 0.31985 0.33373 -0.10204 1.000 0.0680 . .
H116' H Uiso 0.49232 0.31799 0.43770 0.479(11) 0.0558 . .
H116" H Uiso 0.61177 0.24055 0.43666 0.479(11) 0.0558 . .
H126' H Uiso 0.57448 0.05155 0.36005 0.479(11) 0.0560 . .
H126" H Uiso 0.44856 0.09599 0.34691 0.479(11) 0.0560 . .
H361' H Uiso 0.09345 0.90613 0.25251 0.469(6) 0.0450 . .
H371' H Uiso 0.06660 1.02857 0.08638 0.469(6) 0.0404 . .
H381' H Uiso 0.15406 0.91650 -0.01305 0.469(6) 0.0512 . .
H391' H Uiso 0.23190 0.75613 0.05199 0.469(6) 0.0735 . .
H404' H Uiso 0.16258 0.75087 0.52781 0.482(6) 0.0626 . .
H414' H Uiso 0.17359 0.53751 0.55232 0.482(6) 0.0655 . .
H424' H Uiso 0.04927 0.57985 0.44586 0.482(6) 0.0597 . .
H434' H Uiso 0.03895 0.79839 0.43816 0.482(6) 0.0536 . .
H106 H Uiso 0.43886 0.24896 0.34890 0.479(11) 0.0593 . .
H116 H Uiso 0.51742 0.19846 0.49140 0.479(11) 0.0558 . .
H126 H Uiso 0.49553 0.08910 0.44751 0.479(11) 0.0560 . .
H361 H Uiso 0.19222 0.93408 0.19002 0.469(6) 0.0450 . .
H371 H Uiso -0.01279 0.95917 0.12774 0.469(6) 0.0404 . .
H381 H Uiso 0.04631 0.88213 -0.00162 0.469(6) 0.0512 . .
H391 H Uiso 0.12039 0.73424 0.08725 0.469(6) 0.0735 . .
H404 H Uiso 0.26630 0.65139 0.51987 0.482(6) 0.0626 . .
H414 H Uiso 0.10086 0.62686 0.61191 0.482(6) 0.0655 . .
H424 H Uiso -0.02800 0.66024 0.51141 0.482(6) 0.0597 . .
H434 H Uiso 0.02937 0.74413 0.34945 0.482(6) 0.0536 . .
H44 H Uiso 0.16114 0.27341 0.86795 1.000 0.0600 . .
H44' H Uiso 0.05828 0.30287 0.80501 1.000 0.0600 . .
H45 H Uiso 0.15783 0.30569 0.66485 1.000 0.0515 . .
H45' H Uiso 0.22917 0.34406 0.72771 1.000 0.0515 . .
H46 H Uiso 0.34502 0.17709 0.76341 1.000 0.0530 . .
H46' H Uiso 0.31770 0.17553 0.65652 1.000 0.0530 . .
H47 H Uiso 0.20418 0.07902 0.70674 1.000 0.0631 . .
H47' H Uiso 0.27906 0.03776 0.79658 1.000 0.0631 . .

loop_
_atom_type_symbol
_atom_type_description
_atom_type_scat_dispersion_real
_atom_type_scat_dispersion_imag
_atom_type_scat_source
O O 0.0106 0.0060 'International Tables Vol C Tables 4.2.6.8 and 6.1.1.4'
N N 0.0061 0.0033 'International Tables Vol C Tables 4.2.6.8 and 6.1.1.4'
Li Li -0.0003 0.0001 'International Tables Vol C Tables 4.2.6.8 and 6.1.1.4'
Fe Fe 0.3463 0.8444 'International Tables Vol C Tables 4.2.6.8 and 6.1.1.4'
Cl Cl 0.1484 0.1585 'International Tables Vol C Tables 4.2.6.8 and 6.1.1.4'
H H 0.0000 0.0000 'International Tables Vol C Tables 4.2.6.8 and 6.1.1.4'
C C 0.0033 0.0016 'International Tables Vol C Tables 4.2.6.8 and 6.1.1.4'

loop_
_geom_angle_atom_site_label_1
_geom_angle_atom_site_label_2
_geom_angle_atom_site_label_3
_geom_angle
_geom_angle_site_symmetry_1
_geom_angle_site_symmetry_2
_geom_angle_site_symmetry_3
_geom_angle_publ_flag
Cl1 Fe Cl2 118.43(5) . . . yes
Cl1 Fe N1 114.49(8) . . . yes
Cl1 Fe N2 111.60(8) . . . yes
Cl2 Fe N1 114.94(9) . . . yes
Cl2 Fe N2 121.87(9) . . . yes
N1 Fe N2 63.79(11) . . . yes
Fe Cl1 Li 109.2(3) . . . yes
C32 O1 C35 109.0(4) . . . yes
C32 O1 Li 127.0(4) . . . yes
C35 O1 Li 123.3(4) . . . yes
C361 O21 C391 108.8(8) . . . yes
C361 O21 Li 126.5(7) . . . yes
C391 O21 Li 123.0(7) . . . yes
C362 O22 C392 108.7(7) . . . yes
C362 O22 Li 129.5(7) . . . yes
C392 O22 Li 111.1(7) . . . yes
C403 O33 C433 112.2(8) . . . yes
C433 O33 Li 129.6(7) . . . yes
C403 O33 Li 99.1(6) . . . yes
C434 O34 Li 114.2(7) . . . yes
C404 O34 Li 148.6(7) . . . yes
C404 O34 C434 89.8(7) . . . yes
C44 O4 C47 110.5(4) . . . yes
Fe N1 C1 141.2(2) . . . yes
Fe N1 C13 92.4(2) . . . yes
C1 N1 C13 124.6(3) . . . yes
C13 N2 C20 125.1(3) . . . yes
Fe N2 C13 91.9(2) . . . yes
Fe N2 C20 139.6(2) . . . yes
C2 C1 C6 119.8(4) . . . no
N1 C1 C6 117.7(4) . . . yes
N1 C1 C2 122.3(4) . . . yes
C3 C2 C7 119.1(4) . . . no
C1 C2 C3 118.6(4) . . . no
C1 C2 C7 122.3(4) . . . no
C2 C3 C4 121.9(5) . . . no
C3 C4 C5 119.1(5) . . . no
C4 C5 C6 122.4(5) . . . no
C5 C6 C106 120.5(7) . . . no
C1 C6 C5 118.1(4) . . . no
C5 C6 C105 120.5(6) . . . no
C1 C6 C105 121.2(5) . . . no
C1 C6 C106 120.5(7) . . . no
C8 C7 C9 110.9(3) . . . no
C2 C7 C9 112.5(3) . . . no
C2 C7 C8 110.4(3) . . . no
N1 C13 N2 111.9(3) . . . yes
N1 C13 C14 124.5(4) . . . yes
N2 C13 C14 123.6(4) . . . yes
C13 C14 C15 120.0(4) . . . no
C13 C14 C19 121.0(4) . . . no
C15 C14 C19 119.0(4) . . . no
C14 C15 C16 119.7(4) . . . no
C15 C16 C17 120.5(5) . . . no
C16 C17 C18 119.4(5) . . . no
C17 C18 C19 120.6(5) . . . no
C14 C19 C18 120.8(5) . . . no
N2 C20 C25 119.1(3) . . . yes
N2 C20 C21 119.8(4) . . . yes
C21 C20 C25 120.8(4) . . . no
C20 C21 C22 118.1(4) . . . no
C20 C21 C26 122.2(4) . . . no
C22 C21 C26 119.7(4) . . . no
C21 C22 C23 122.3(5) . . . no
C22 C23 C24 118.5(5) . . . no
C23 C24 C25 122.2(5) . . . no
C20 C25 C29 121.7(4) . . . no
C20 C25 C24 118.0(4) . . . no
C24 C25 C29 120.2(4) . . . no
C21 C26 C28 111.1(4) . . . no
C27 C26 C28 110.9(4) . . . no
C21 C26 C27 111.4(4) . . . no
C30 C29 C31 110.2(4) . . . no
C25 C29 C31 112.5(4) . . . no
C25 C29 C30 110.6(4) . . . no
O1 C32 C33 106.6(5) . . . yes
C32 C33 C34 103.8(5) . . . no
C33 C34 C35 103.4(5) . . . no
O1 C35 C34 105.5(5) . . . yes
C2 C3 H3 119.00 . . . no
C4 C3 H3 119.00 . . . no
C3 C4 H4 120.00 . . . no
C5 C4 H4 120.00 . . . no
C4 C5 H5 119.00 . . . no
C6 C105 C125 116.2(7) . . . no
C6 C5 H5 119.00 . . . no
C6 C105 C115 96.6(6) . . . no
C115 C105 C125 95.4(8) . . . no
C6 C106 C126 105.3(8) . . . no
C116 C106 C126 105.8(8) . . . no
C6 C106 C116 145.2(11) . . . no
C2 C7 H7 108.00 . . . no
C8 C7 H7 108.00 . . . no
C9 C7 H7 108.00 . . . no
H8 C8 H8' 109.00 . . . no
H8 C8 H8" 109.00 . . . no
C7 C8 H8' 110.00 . . . no
C7 C8 H8" 109.00 . . . no
H8' C8 H8" 109.00 . . . no
C7 C8 H8 109.00 . . . no
C7 C9 H9" 109.00 . . . no
H9 C9 H9' 110.00 . . . no
H9 C9 H9" 109.00 . . . no
C7 C9 H9' 110.00 . . . no
H9' C9 H9" 109.00 . . . no
C7 C9 H9 109.00 . . . no
C16 C15 H15 120.00 . . . no
C14 C15 H15 120.00 . . . no
C17 C16 H16 120.00 . . . no
C15 C16 H16 120.00 . . . no
C16 C17 H17 120.00 . . . no
C18 C17 H17 120.00 . . . no
C17 C18 H18 120.00 . . . no
C19 C18 H18 120.00 . . . no
C14 C19 H19 120.00 . . . no
C18 C19 H19 120.00 . . . no
C21 C22 H22 119.00 . . . no
C23 C22 H22 119.00 . . . no
C24 C23 H23 121.00 . . . no
C22 C23 H23 121.00 . . . no
C25 C24 H24 119.00 . . . no
C23 C24 H24 119.00 . . . no
C21 C26 H26 108.00 . . . no
C27 C26 H26 108.00 . . . no
C28 C26 H26 108.00 . . . no
H27' C27 H27" 109.00 . . . no
C26 C27 H27" 109.00 . . . no
H27 C27 H27' 109.00 . . . no
C26 C27 H27' 109.00 . . . no
C26 C27 H27 109.00 . . . no
H27 C27 H27" 110.00 . . . no
H28 C28 H28' 109.00 . . . no
C26 C28 H28" 110.00 . . . no
H28 C28 H28" 109.00 . . . no
C26 C28 H28' 110.00 . . . no
H28' C28 H28" 109.00 . . . no
C26 C28 H28 109.00 . . . no
C25 C29 H29 108.00 . . . no
C31 C29 H29 108.00 . . . no
C30 C29 H29 108.00 . . . no
H30' C30 H30" 109.00 . . . no
H30 C30 H30" 109.00 . . . no
H30 C30 H30' 109.00 . . . no
C29 C30 H30 109.00 . . . no
C29 C30 H30" 109.00 . . . no
C29 C30 H30' 110.00 . . . no
C29 C31 H31' 109.00 . . . no
C29 C31 H31 109.00 . . . no
H31' C31 H31" 109.00 . . . no
H31 C31 H31' 110.00 . . . no
H31 C31 H31" 110.00 . . . no
C29 C31 H31" 109.00 . . . no
O1 C32 H32 110.00 . . . no
C33 C32 H32 110.00 . . . no
O1 C32 H32' 110.00 . . . no
C33 C32 H32' 110.00 . . . no
H32 C32 H32' 109.00 . . . no
C34 C33 H33' 111.00 . . . no
H33 C33 H33' 109.00 . . . no
C32 C33 H33' 111.00 . . . no
C34 C33 H33 111.00 . . . no
C32 C33 H33 111.00 . . . no
H34 C34 H34' 109.00 . . . no
C33 C34 H34' 111.00 . . . no
C33 C34 H34 111.00 . . . no
C35 C34 H34' 111.00 . . . no
C35 C34 H34 111.00 . . . no
O1 C35 H35 111.00 . . . no
H35 C35 H35' 109.00 . . . no
C34 C35 H35' 111.00 . . . no
O1 C35 H35' 111.00 . . . no
C34 C35 H35 111.00 . . . no
C115 C105 H105 115.00 . . . no
C125 C105 H105 115.00 . . . no
C6 C105 H105 115.00 . . . no
C116 C106 H106 96.00 . . . no
C6 C106 H106 96.00 . . . no
C126 C106 H106 96.00 . . . no
H115' C115 H115 110.00 . . . no
C105 C115 H115' 109.00 . . . no
C105 C115 H115" 109.00 . . . no
H115' C115 H115" 109.00 . . . no
H115" C115 H115 109.00 . . . no
C105 C115 H115 109.00 . . . no
H116' C116 H116" 110.00 . . . no
H116" C116 H116 109.00 . . . no
C106 C116 H116' 109.00 . . . no
C106 C116 H116" 110.00 . . . no
C106 C116 H116 109.00 . . . no
H116' C116 H116 109.00 . . . no
H125" C125 H125 109.00 . . . no
H125' C125 H125" 109.00 . . . no
H125' C125 H125 110.00 . . . no
C105 C125 H125 109.00 . . . no
C105 C125 H125' 109.00 . . . no
C105 C125 H125" 109.00 . . . no
C106 C126 H126' 110.00 . . . no
H126" C126 H126 109.00 . . . no
C106 C126 H126" 109.00 . . . no
C106 C126 H126 110.00 . . . no
H126' C126 H126" 109.00 . . . no
H126' C126 H126 109.00 . . . no
O4 C44 C45 105.6(4) . . . yes
C44 C45 C46 101.5(4) . . . no
C45 C46 C47 103.3(4) . . . no
O4 C47 C46 105.9(4) . . . yes
O4 C44 H44' 111.00 . . . no
C45 C44 H44 111.00 . . . no
H44 C44 H44' 109.00 . . . no
C45 C44 H44' 111.00 . . . no
O4 C44 H44 111.00 . . . no
C46 C45 H45' 111.00 . . . no
C44 C45 H45 111.00 . . . no
C46 C45 H45 111.00 . . . no
C44 C45 H45' 111.00 . . . no
H45 C45 H45' 109.00 . . . no
C45 C46 H46 111.00 . . . no
C45 C46 H46' 111.00 . . . no
H46 C46 H46' 109.00 . . . no
C47 C46 H46' 111.00 . . . no
C47 C46 H46 111.00 . . . no
O4 C47 H47' 111.00 . . . no
H47 C47 H47' 109.00 . . . no
C46 C47 H47 111.00 . . . no
O4 C47 H47 111.00 . . . no
C46 C47 H47' 111.00 . . . no
O21 C361 C371 106.9(7) . . . yes
O22 C362 C372 105.6(6) . . . yes
C361 C371 C381 103.6(8) . . . no
C362 C372 C382 102.8(6) . . . no
C371 C381 C391 104.7(8) . . . no
C372 C382 C392 102.4(7) . . . no
O21 C391 C381 110.2(8) . . . yes
O22 C392 C382 106.7(9) . . . yes
O33 C403 C413 101.2(8) . . . yes
O34 C404 C414 107.8(9) . . . yes
C403 C413 C423 108.6(7) . . . no
C404 C414 C424 101.1(10) . . . no
C413 C423 C433 102.0(8) . . . no
C414 C424 C434 102.4(11) . . . no
O33 C433 C423 107.8(9) . . . yes
O34 C434 C424 102.8(8) . . . yes
C371 C361 H361 110.00 . . . no
O21 C361 H361' 110.00 . . . no
H361' C361 H361 109.00 . . . no
C371 C361 H361' 110.00 . . . no
O21 C361 H361 110.00 . . . no
C372 C362 H362' 111.00 . . . no
O22 C362 H362' 111.00 . . . no
C372 C362 H362 111.00 . . . no
H362' C362 H362 109.00 . . . no
O22 C362 H362 111.00 . . . no
C381 C371 H371 111.00 . . . no
C361 C371 H371' 111.00 . . . no
H371' C371 H371 109.00 . . . no
C381 C371 H371' 111.00 . . . no
C361 C371 H371 111.00 . . . no
C382 C372 H372' 111.00 . . . no
C362 C372 H372 111.00 . . . no
H372' C372 H372 109.00 . . . no
C362 C372 H372' 111.00 . . . no
C382 C372 H372 111.00 . . . no
H381' C381 H381 109.00 . . . no
C371 C381 H381' 111.00 . . . no
C371 C381 H381 111.00 . . . no
C391 C381 H381 111.00 . . . no
C391 C381 H381' 111.00 . . . no
H382' C382 H382 109.00 . . . no
C392 C382 H382 111.00 . . . no
C372 C382 H382 111.00 . . . no
C392 C382 H382' 111.00 . . . no
C372 C382 H382' 111.00 . . . no
O21 C391 H391' 110.00 . . . no
H391' C391 H391 108.00 . . . no
C381 C391 H391' 110.00 . . . no
O21 C391 H391 110.00 . . . no
C381 C391 H391 110.00 . . . no
O22 C392 H392' 110.00 . . . no
O22 C392 H392 110.00 . . . no
C382 C392 H392' 110.00 . . . no
C382 C392 H392 110.00 . . . no
H392' C392 H392 109.00 . . . no
O33 C403 H403 112.00 . . . no
C413 C403 H403' 112.00 . . . no
C413 C403 H403 111.00 . . . no
O33 C403 H403' 112.00 . . . no
H403' C403 H403 109.00 . . . no
O34 C404 H404' 110.00 . . . no
O34 C404 H404 110.00 . . . no
C414 C404 H404' 110.00 . . . no
H404' C404 H404 109.00 . . . no
C414 C404 H404 110.00 . . . no
H413' C413 H413 108.00 . . . no
C423 C413 H413' 110.00 . . . no
C423 C413 H413 110.00 . . . no
C403 C413 H413' 110.00 . . . no
C403 C413 H413 110.00 . . . no
H414' C414 H414 109.00 . . . no
C424 C414 H414 112.00 . . . no
C404 C414 H414' 112.00 . . . no
C424 C414 H414' 112.00 . . . no
C404 C414 H414 112.00 . . . no
C413 C423 H423' 111.00 . . . no
C433 C423 H423 111.00 . . . no
C413 C423 H423 111.00 . . . no
C433 C423 H423' 111.00 . . . no
H423' C423 H423 109.00 . . . no
C434 C424 H424 111.00 . . . no
C414 C424 H424 111.00 . . . no
C414 C424 H424' 111.00 . . . no
H424' C424 H424 109.00 . . . no
C434 C424 H424' 111.00 . . . no
C423 C433 H433 110.00 . . . no
O33 C433 H433 110.00 . . . no
C423 C433 H433' 110.00 . . . no
O33 C433 H433' 110.00 . . . no
H433' C433 H433 109.00 . . . no
H434' C434 H434 109.00 . . . no
O34 C434 H434 111.00 . . . no
C424 C434 H434 111.00 . . . no
O34 C434 H434' 111.00 . . . no
C424 C434 H434' 111.00 . . . no
Cl1 Li O1 114.1(5) . . . yes
Cl1 Li O22 112.6(6) . . . yes
O1 Li O22 110.9(6) . . . yes
O1 Li O33 116.1(6) . . . yes
O1 Li O21 105.6(6) . . . yes
O1 Li O34 105.5(7) . . . yes
Cl1 Li O33 102.0(5) . . . yes
Cl1 Li O21 97.5(5) . . . yes
Cl1 Li O34 124.1(6) . . . yes

loop_
_geom_bond_atom_site_label_1
_geom_bond_atom_site_label_2
_geom_bond_distance
_geom_bond_site_symmetry_1
_geom_bond_site_symmetry_2
_geom_bond_publ_flag
Fe Cl1 2.2780(12) . . yes
Fe Cl2 2.2439(12) . . yes
Fe N1 2.087(3) . . yes
Fe N2 2.091(3) . . yes
Cl1 Li 2.329(11) . . yes
O1 C32 1.438(7) . . yes
O1 C35 1.409(7) . . yes
O1 Li 1.923(12) . . yes
O21 C391 1.416(13) . . yes
O21 Li 2.153(14) . . yes
O21 C361 1.425(11) . . yes
O22 C392 1.449(12) . . yes
O22 C362 1.439(10) . . yes
O22 Li 1.731(11) . . yes
O33 C403 1.382(12) . . yes
O33 C433 1.432(14) . . yes
O33 Li 2.188(14) . . yes
O34 Li 1.696(13) . . yes
O34 C404 1.533(11) . . yes
O34 C434 1.453(12) . . yes
O4 C47 1.418(6) . . yes
O4 C44 1.432(7) . . yes
N1 C1 1.413(5) . . yes
N1 C13 1.327(5) . . yes
N2 C13 1.337(5) . . yes
N2 C20 1.420(5) . . yes
C1 C6 1.417(6) . . no
C1 C2 1.408(6) . . no
C2 C7 1.519(6) . . no
C2 C3 1.391(6) . . no
C3 C4 1.372(8) . . no
C4 C5 1.366(10) . . no
C5 C6 1.392(7) . . no
C6 C105 1.591(8) . . no
C6 C106 1.425(9) . . no
C7 C8 1.533(6) . . no
C7 C9 1.522(6) . . no
C13 C14 1.497(6) . . no
C14 C15 1.385(6) . . no
C14 C19 1.379(6) . . no
C15 C16 1.399(6) . . no
C16 C17 1.376(8) . . no
C17 C18 1.370(8) . . no
C18 C19 1.380(7) . . no
C20 C25 1.400(6) . . no
C20 C21 1.412(6) . . no
C21 C26 1.513(6) . . no
C21 C22 1.386(7) . . no
C22 C23 1.377(8) . . no
C23 C24 1.382(8) . . no
C24 C25 1.394(7) . . no
C25 C29 1.523(6) . . no
C26 C27 1.520(6) . . no
C26 C28 1.528(6) . . no
C29 C30 1.541(6) . . no
C29 C31 1.538(7) . . no
C32 C33 1.500(8) . . no
C33 C34 1.483(10) . . no
C34 C35 1.483(9) . . no
C3 H3 0.9500 . . no
C4 H4 0.9500 . . no
C5 H5 0.9500 . . no
C105 C125 1.539(14) . . no
C105 C115 1.616(15) . . no
C106 C126 1.499(17) . . no
C106 C116 1.466(14) . . no
C7 H7 1.0000 . . no
C8 H8 0.9800 . . no
C8 H8' 0.9800 . . no
C8 H8" 0.9800 . . no
C9 H9 0.9800 . . no
C9 H9" 0.9800 . . no
C9 H9' 0.9800 . . no
C15 H15 0.9500 . . no
C16 H16 0.9500 . . no
C17 H17 0.9500 . . no
C18 H18 0.9500 . . no
C19 H19 0.9500 . . no
C22 H22 0.9500 . . no
C23 H23 0.9500 . . no
C24 H24 0.9500 . . no
C26 H26 1.0000 . . no
C27 H27 0.9800 . . no
C27 H27' 0.9800 . . no
C27 H27" 0.9800 . . no
C28 H28 0.9800 . . no
C28 H28' 0.9800 . . no
C28 H28" 0.9800 . . no
C29 H29 1.0000 . . no
C30 H30 0.9800 . . no
C30 H30" 0.9800 . . no
C30 H30' 0.9800 . . no
C31 H31' 0.9800 . . no
C31 H31 0.9800 . . no
C31 H31" 0.9800 . . no
C32 H32 0.9900 . . no
C32 H32' 0.9900 . . no
C33 H33' 0.9900 . . no
C33 H33 0.9900 . . no
C34 H34 0.9900 . . no
C34 H34' 0.9900 . . no
C35 H35 0.9900 . . no
C35 H35' 0.9900 . . no
C105 H105 1.0000 . . no
C106 H106 1.0000 . . no
C115 H115" 0.9800 . . no
C115 H115' 0.9800 . . no
C115 H115 0.9800 . . no
C116 H116" 0.9800 . . no
C116 H116' 0.9800 . . no
C116 H116 0.9800 . . no
C125 H125 0.9800 . . no
C125 H125" 0.9800 . . no
C125 H125' 0.9800 . . no
C126 H126' 0.9800 . . no
C126 H126" 0.9800 . . no
C126 H126 0.9800 . . no
C44 C45 1.517(7) . . no
C45 C46 1.510(6) . . no
C46 C47 1.512(7) . . no
C44 H44' 0.9900 . . no
C44 H44 0.9900 . . no
C45 H45' 0.9900 . . no
C45 H45 0.9900 . . no
C46 H46 0.9900 . . no
C46 H46' 0.9900 . . no
C47 H47 0.9900 . . no
C47 H47' 0.9900 . . no
C361 C371 1.519(14) . . no
C362 C372 1.497(11) . . no
C371 C381 1.511(13) . . no
C372 C382 1.505(12) . . no
C381 C391 1.463(14) . . no
C382 C392 1.508(16) . . no
C403 C413 1.577(13) . . no
C404 C414 1.438(17) . . no
C413 C423 1.520(13) . . no
C414 C424 1.498(19) . . no
C423 C433 1.497(14) . . no
C424 C434 1.524(17) . . no
C361 H361' 0.9900 . . no
C361 H361 0.9900 . . no
C362 H362 0.9900 . . no
C362 H362' 0.9900 . . no
C371 H371' 0.9900 . . no
C371 H371 0.9900 . . no
C372 H372 0.9900 . . no
C372 H372' 0.9900 . . no
C381 H381 0.9900 . . no
C381 H381' 0.9900 . . no
C382 H382' 0.9900 . . no
C382 H382 0.9900 . . no
C391 H391' 0.9900 . . no
C391 H391 0.9900 . . no
C392 H392 0.9900 . . no
C392 H392' 0.9900 . . no
C403 H403 0.9900 . . no
C403 H403' 0.9900 . . no
C404 H404' 0.9900 . . no
C404 H404 0.9900 . . no
C413 H413' 0.9900 . . no
C413 H413 0.9900 . . no
C414 H414 0.9900 . . no
C414 H414' 0.9900 . . no
C423 H423 0.9900 . . no
C423 H423' 0.9900 . . no
C424 H424 0.9900 . . no
C424 H424' 0.9900 . . no
C433 H433 0.9900 . . no
C433 H433' 0.9900 . . no
C434 H434 0.9900 . . no
C434 H434' 0.9900 . . no

loop_
_geom_contact_atom_site_label_1
_geom_contact_atom_site_label_2
_geom_contact_distance
_geom_contact_site_symmetry_1
_geom_contact_site_symmetry_2
_geom_contact_publ_flag
Fe C32 3.966(6) . . no
Fe C105 4.005(11) . . no
Fe C423 3.941(9) . 2_566 no
Fe C106 3.852(14) . . no
Fe H105 3.2400 . . no
Fe H26 3.3600 . . no
Fe H32' 3.2800 . . no
Fe H106 2.8700 . . no
Fe H433 3.3500 . . no
Fe H423' 3.2700 . 2_566 no
Cl1 O22 3.395(6) . . no
Cl1 C392 3.647(13) . . no
Cl1 Li 2.329(11) . . no
Cl1 O21 3.371(8) . . no
Cl1 C391 3.481(10) . . no
Cl2 C116 3.606(12) . . no
Cl2 C433 3.618(14) . . no
Cl1 H392 3.0000 . . no
Cl1 H44' 3.0000 . 2_566 no
Cl1 H391 2.8700 . . no
Cl2 H403' 2.9700 . . no
Cl2 H105 2.9700 . . no
Cl2 H433 2.9000 . . no
Cl2 H45 3.0700 . . no
Cl2 H116' 3.0600 . . no
Cl2 H414' 2.8300 . . no
Cl2 H106 2.9600 . . no
Cl2 H424 3.0100 . 2_566 no
O1 O22 3.011(7) . . no
O1 C403 3.273(10) . . no
O1 O34 2.884(8) . . no
O4 C372 3.196(10) . 2_566 no
O4 C16 3.383(6) . 1_556 no
O4 C362 3.218(9) . 2_566 no
O21 Cl1 3.371(8) . . no
O22 O1 3.011(7) . . no
O22 Cl1 3.395(6) . . no
O34 C35 3.388(9) . . no
O34 O1 2.884(8) . . no
O1 H403' 2.8100 . . no
O4 H362' 2.4700 . 2_566 no
O4 H371 2.5700 . 2_566 no
O4 H382' 2.8300 . 2_566 no
O4 H372' 2.6500 . 2_566 no
O4 H16 2.5200 . 1_556 no
O34 H35 2.9100 . . no
N1 C126 3.252(12) . . no
N1 N2 2.208(4) . . no
N2 N1 2.208(4) . . no
N1 H106 2.1100 . . no
N1 H19 2.8900 . . no
N1 H105 2.5800 . . no
N1 H126" 2.7300 . . no
N1 H7 2.5000 . . no
N2 H26 2.4300 . . no
N2 H29 2.4300 . . no
N2 H15 2.8600 . . no
C1 C19 3.107(6) . . no
C2 C14 3.373(6) . . no
C2 C19 3.561(6) . . no
C4 C391 3.530(13) . 2_665 no
C7 C14 3.397(6) . . no
C7 C13 3.241(6) . . no
C9 C15 3.519(6) . . no
C13 C7 3.241(6) . . no
C13 C26 3.246(6) . . no
C14 C7 3.397(6) . . no
C14 C2 3.373(6) . . no
C14 C21 3.524(6) . . no
C15 C20 3.166(6) . . no
C15 C25 3.535(6) . . no
C15 C9 3.519(6) . . no
C16 C371 3.468(12) . 1_545 no
C16 O4 3.383(6) . 1_554 no
C17 C18 3.566(8) . 2_655 no
C18 C17 3.566(8) . 2_655 no
C19 C1 3.107(6) . . no
C19 C2 3.561(6) . . no
C20 C15 3.166(6) . . no
C21 C14 3.524(6) . . no
C22 C362 3.418(9) . 1_545 no
C22 C372 3.443(10) . 1_545 no
C23 C372 3.349(10) . 1_545 no
C25 C15 3.535(6) . . no
C26 C13 3.246(6) . . no
C27 C434 3.569(11) . 2_566 no
C30 C423 3.582(10) . 2_566 no
C30 C413 3.567(10) . 2_566 no
C31 C391 3.499(13) . 2_565 no
C32 Fe 3.966(6) . . no
C1 H19 2.7800 . . no
C1 H126" 2.8900 . . no
C3 H391' 2.8800 . 2_665 no
C3 H8" 2.8600 . . no
C3 H17 3.0300 . 2_655 no
C3 H9 2.7600 . . no
C4 H391' 2.6500 . 2_665 no
C5 H115 2.4500 . . no
C5 H115" 2.6500 . . no
C5 H126' 3.0700 . . no
C5 H24 3.0800 . 1_655 no
C105 Fe 4.005(11) . . no
C5 H125" 3.0800 . . no
C6 H19 3.0200 . . no
C106 Fe 3.852(14) . . no
C8 H3 3.0500 . . no
C9 H3 2.8000 . . no
C13 H126" 3.0400 . . no
C13 H26 2.4900 . . no
C13 H7 2.4900 . . no
C14 H9" 3.0700 . . no
C14 H7 2.8200 . . no
C14 H26 3.0500 . . no
C15 H9" 2.8500 . . no
C15 H7 3.0300 . . no
C16 H382 3.0300 . 1_545 no
C116 Cl2 3.606(12) . . no
C16 H371' 2.8600 . 1_545 no
C16 H9" 3.0000 . . no
C16 H361 2.9300 . 1_545 no
C16 H381' 3.0100 . 1_545 no
C17 H392' 2.8000 . 1_545 no
C17 H361 3.0300 . 1_545 no
C19 H126" 2.8700 . . no
C19 H28" 3.0500 . . no
C20 H15 2.8400 . . no
C20 H423' 2.8100 . 2_566 no
C22 H372 2.9900 . 1_545 no
C22 H27" 2.8400 . . no
C22 H362 2.6500 . 1_545 no
C22 H361' 2.9700 . 1_545 no
C22 H28 2.8200 . . no
C23 H413' 2.9800 . 2_566 no
C23 H372 3.0400 . 1_545 no
C23 H404' 3.0500 . 2_566 no
C23 H372' 3.0100 . 1_545 no
C23 H5 3.0600 . 1_455 no
C24 H5 3.1000 . 1_455 no
C24 H30 2.9400 . . no
C24 H413' 2.7400 . 2_566 no
C24 H31" 2.8100 . . no
C25 H423' 3.0700 . 2_566 no
C25 H15 2.8800 . . no
C126 N1 3.252(12) . . no
C27 H47 3.0000 . . no
C27 H434' 2.8700 . 2_566 no
C27 H22 2.9700 . . no
C27 H125" 2.9400 . 2_656 no
C28 H22 2.8600 . . no
C28 H362 3.0700 . 1_545 no
C29 H15 2.8900 . . no
C31 H24 2.7800 . . no
C31 H391 2.7200 . 2_565 no
C31 H15 3.0300 . . no
C33 H115" 2.8800 . . no
C33 H413 3.0300 . 2_666 no
C44 H362' 3.0100 . 2_566 no
C47 H16 3.0700 . 1_556 no
C115 H5 2.3600 . . no
C115 H33 3.0400 . . no
C116 H34 3.0600 . 2_666 no
C116 H32' 3.0400 . . no
C125 H27' 2.7400 . 2_656 no
C125 H125' 3.0200 . 2_656 no
C125 H5 3.0700 . . no
C126 H19 2.7900 . . no
C362 O4 3.218(9) . 2_566 no
C362 C22 3.418(9) . 1_565 no
C371 C371 3.504(14) . 2_575 no
C371 C381 3.146(15) . 2_575 no
C371 C16 3.468(12) . 1_565 no
C372 O4 3.196(10) . 2_566 no
C372 C23 3.349(10) . 1_565 no
C372 C22 3.443(10) . 1_565 no
C381 C381 3.475(15) . 2_575 no
C381 C371 3.146(15) . 2_575 no
C391 C31 3.499(13) . 2_565 no
C391 C4 3.530(13) . 2_665 no
C413 C30 3.567(10) . 2_566 no
C423 Fe 3.941(9) . 2_566 no
C423 C30 3.582(10) . 2_566 no
C433 Cl2 3.618(14) . . no
C434 C27 3.569(11) . 2_566 no
C361 H28" 2.9700 . 1_565 no
C371 H381 2.5400 . 2_575 no
C381 H4 2.9700 . 2_665 no
C381 H371' 2.8000 . 2_575 no
C381 H371 2.8800 . 2_575 no
C391 H4 2.7400 . 2_665 no
C391 H31" 3.0600 . 2_565 no
C423 H30" 2.8100 . 2_566 no
C423 H433 3.0100 . 2_566 no
C424 H27 2.9900 . 2_566 no
C433 H423 3.0800 . 2_566 no
C434 H27 2.9300 . 2_566 no
Li H424' 3.3200 . . no
H115' H125" 2.5200 . . no
H115' H28' 2.4000 . 2_656 no
H115" H33 2.1000 . . no
H115" C33 2.8800 . . no
H115" H5 2.4700 . . no
H115" C5 2.6500 . . no
H3 C9 2.8000 . . no
H3 H8" 2.5600 . . no
H3 H9 2.2500 . . no
H3 C8 3.0500 . . no
H3 H391' 2.4300 . 2_665 no
H125' H125' 2.1700 . 2_656 no
H125' C125 3.0200 . 2_656 no
H4 H381' 2.5400 . 2_665 no
H4 C391 2.7400 . 2_665 no
H4 H391' 1.9700 . 2_665 no
H4 C381 2.9700 . 2_665 no
H4 H24 2.6000 . 1_655 no
H125" C5 3.0800 . . no
H125" H115' 2.5200 . . no
H125" H115 1.8600 . . no
H125" H27' 2.0200 . 2_656 no
H125" C27 2.9400 . 2_656 no
H5 C24 3.1000 . 1_655 no
H5 C23 3.0600 . 1_655 no
H5 H115 1.8200 . . no
H5 C115 2.3600 . . no
H5 C125 3.0700 . . no
H5 H115" 2.4700 . . no
H5 H23 2.4500 . 1_655 no
H5 H24 2.5000 . 1_655 no
H116' H34 2.4100 . 2_666 no
H116' H32' 2.2700 . . no
H116' Cl2 3.0600 . . no
H7 C13 2.4900 . . no
H7 C14 2.8200 . . no
H7 N1 2.5000 . . no
H7 C15 3.0300 . . no
H126' C5 3.0700 . . no
H8' H31" 2.5700 . 2_565 no
H8' H9' 2.4800 . . no
H8" H9 2.5800 . . no
H8" C3 2.8600 . . no
H8" H3 2.5600 . . no
H126" N1 2.7300 . . no
H126" C19 2.8700 . . no
H126" C1 2.8900 . . no
H126" C13 3.0400 . . no
H126" H26 2.4800 . . no
H126" H19 2.0400 . . no
H9 H35' 2.5300 . 2_665 no
H9 H3 2.2500 . . no
H9 C3 2.7600 . . no
H9 H8" 2.5800 . . no
H9' H8' 2.4800 . . no
H9' H44 2.5700 . 1_554 no
H9" C14 3.0700 . . no
H9" C15 2.8500 . . no
H9" C16 3.0000 . . no
H9" H18 2.5700 . 2_655 no
H361' C22 2.9700 . 1_565 no
H371' H381 1.9600 . 2_575 no
H371' C16 2.8600 . 1_565 no
H371' H16 2.5900 . 1_565 no
H371' C381 2.8000 . 2_575 no
H381' H16 2.4600 . 1_565 no
H381' H371 2.5800 . 2_575 no
H381' C16 3.0100 . 1_565 no
H381' H4 2.5400 . 2_665 no
H391' H4 1.9700 . 2_665 no
H391' C3 2.8800 . 2_665 no
H391' H3 2.4300 . 2_665 no
H391' C4 2.6500 . 2_665 no
H362' C44 3.0100 . 2_566 no
H362' O4 2.4700 . 2_566 no
H372' O4 2.6500 . 2_566 no
H372' C23 3.0100 . 1_565 no
H15 C29 2.8900 . . no
H15 C20 2.8400 . . no
H15 N2 2.8600 . . no
H15 H31 2.3800 . . no
H15 C31 3.0300 . . no
H15 C25 2.8800 . . no
H15 H29 2.5000 . . no
H382' O4 2.8300 . 2_566 no
H16 H371' 2.5900 . 1_545 no
H16 O4 2.5200 . 1_554 no
H16 C47 3.0700 . 1_554 no
H16 H381' 2.4600 . 1_545 no
H392' C17 2.8000 . 1_565 no
H17 C3 3.0300 . 2_655 no
H403' O1 2.8100 . . no
H403' Cl2 2.9700 . . no
H18 H9" 2.5700 . 2_655 no
H413' C24 2.7400 . 2_566 no
H413' C23 2.9800 . 2_566 no
H19 C6 3.0200 . . no
H19 H125 2.4200 . . no
H19 C1 2.7800 . . no
H19 N1 2.8900 . . no
H19 H126" 2.0400 . . no
H19 C126 2.7900 . . no
H423' C20 2.8100 . 2_566 no
H423' Fe 3.2700 . 2_566 no
H423' C25 3.0700 . 2_566 no
H433' H27 2.5600 . 2_566 no
H433' H45 2.5300 . 2_566 no
H404' H434' 2.0500 . . no
H404' C23 3.0500 . 2_566 no
H22 H27" 2.4600 . . no
H22 C28 2.8600 . . no
H22 C27 2.9700 . . no
H22 H362 2.3000 . 1_545 no
H22 H27" 2.5700 . 2_556 no
H22 H28 2.3500 . . no
H414' Cl2 2.8300 . . no
H23 H5 2.4500 . 1_455 no
H23 H115 2.4800 . 1_455 no
H424' Li 3.3200 . . no
H24 C31 2.7800 . . no
H24 C5 3.0800 . 1_455 no
H24 H4 2.6000 . 1_455 no
H24 H5 2.5000 . 1_455 no
H24 H31" 2.2700 . . no
H434' H27" 2.4600 . 2_566 no
H434' H404' 2.0500 . . no
H434' C27 2.8700 . 2_566 no
H434' H27 2.4200 . 2_566 no
H26 N2 2.4300 . . no
H26 C14 3.0500 . . no
H26 H126" 2.4800 . . no
H26 Fe 3.3600 . . no
H26 C13 2.4900 . . no
H27 H434' 2.4200 . 2_566 no
H27 C424 2.9900 . 2_566 no
H27 H424 2.3000 . 2_566 no
H27 H433' 2.5600 . 2_566 no
H27 C434 2.9300 . 2_566 no
H27' H28' 2.5300 . . no
H27' H125" 2.0200 . 2_656 no
H27' H47 2.4900 . . no
H27' C125 2.7400 . 2_656 no
H27" H28 2.5200 . . no
H27" H434' 2.4600 . 2_566 no
H27" H22 2.4600 . . no
H27" H22 2.5700 . 2_556 no
H27" C22 2.8400 . . no
H28 H362 2.4700 . 1_545 no
H28 H27" 2.5200 . . no
H28 H22 2.3500 . . no
H28 C22 2.8200 . . no
H28' H115' 2.4000 . 2_656 no
H28' H27' 2.5300 . . no
H28" C19 3.0500 . . no
H28" H361 2.2800 . 1_545 no
H28" C361 2.9700 . 1_545 no
H29 N2 2.4300 . . no
H29 H15 2.5000 . . no
H30 C24 2.9400 . . no
H30 H31" 2.5600 . . no
H30' H31' 2.5700 . 2_565 no
H30' H31' 2.5100 . . no
H30" H414 2.5700 . 2_566 no
H30" C423 2.8100 . 2_566 no
H30" H423 2.4400 . 2_566 no
H31 H15 2.3800 . . no
H31 H391 2.3900 . 2_565 no
H31 H381 2.5500 . 2_565 no
H31' H30' 2.5100 . . no
H31' H30' 2.5700 . 2_565 no
H31" C24 2.8100 . . no
H31" H391 2.4500 . 2_565 no
H31" C391 3.0600 . 2_565 no
H31" H24 2.2700 . . no
H31" H8' 2.5700 . 2_565 no
H31" H30 2.5600 . . no
H32' C116 3.0400 . . no
H32' H116' 2.2700 . . no
H32' Fe 3.2800 . . no
H33 H413 2.5800 . 2_666 no
H33 H115" 2.1000 . . no
H33 C115 3.0400 . . no
H34 C116 3.0600 . 2_666 no
H34 H116' 2.4100 . 2_666 no
H34' H45' 2.5900 . 2_666 no
H35 O34 2.9100 . . no
H35 H403 2.4800 . . no
H35' H9 2.5300 . 2_665 no
H44 H9' 2.5700 . 1_556 no
H44' Cl1 3.0000 . 2_566 no
H45 H433' 2.5300 . 2_566 no
H45 Cl2 3.0700 . . no
H45' H34' 2.5900 . 2_666 no
H47 C27 3.0000 . . no
H47 H27' 2.4900 . . no
H105 Cl2 2.9700 . . no
H105 Fe 3.2400 . . no
H105 N1 2.5800 . . no
H106 Fe 2.8700 . . no
H106 Cl2 2.9600 . . no
H106 N1 2.1100 . . no
H115 C5 2.4500 . . no
H115 H125" 1.8600 . . no
H115 H5 1.8200 . . no
H115 H23 2.4800 . 1_655 no
H116 H126 1.8200 . . no
H125 H19 2.4200 . . no
H126 H126 2.5600 . 2_656 no
H126 H116 1.8200 . . no
H361 C16 2.9300 . 1_565 no
H361 H28" 2.2800 . 1_565 no
H361 C17 3.0300 . 1_565 no
H362 H22 2.3000 . 1_565 no
H362 H28 2.4700 . 1_565 no
H362 C28 3.0700 . 1_565 no
H362 C22 2.6500 . 1_565 no
H371 H381' 2.5800 . 2_575 no
H371 H381 2.4900 . 2_575 no
H371 C381 2.8800 . 2_575 no
H371 O4 2.5700 . 2_566 no
H372 C22 2.9900 . 1_565 no
H372 C23 3.0400 . 1_565 no
H381 H31 2.5500 . 2_565 no
H381 H371' 1.9600 . 2_575 no
H381 H371 2.4900 . 2_575 no
H381 C371 2.5400 . 2_575 no
H382 C16 3.0300 . 1_565 no
H391 H31" 2.4500 . 2_565 no
H391 Cl1 2.8700 . . no
H391 H31 2.3900 . 2_565 no
H391 C31 2.7200 . 2_565 no
H392 Cl1 3.0000 . . no
H403 H35 2.4800 . . no
H413 H33 2.5800 . 2_666 no
H413 C33 3.0300 . 2_666 no
H414 H30" 2.5700 . 2_566 no
H423 H433 2.3700 . 2_566 no
H423 H30" 2.4400 . 2_566 no
H423 C433 3.0800 . 2_566 no
H424 Cl2 3.0100 . 2_566 no
H424 H27 2.3000 . 2_566 no
H433 C423 3.0100 . 2_566 no
H433 H423 2.3700 . 2_566 no
H433 Fe 3.3500 . . no
H433 Cl2 2.9000 . . no

loop_
_geom_hbond_atom_site_label_D
_geom_hbond_atom_site_label_H
_geom_hbond_atom_site_label_A
_geom_hbond_distance_DH
_geom_hbond_distance_HA
_geom_hbond_distance_DA
_geom_hbond_angle_DHA
_geom_hbond_site_symmetry_A
_geom_hbond_publ_flag
C7 H7 N1 1.0000 2.5000 2.975(5) 109.00 . yes
C362 H362' O4 0.9900 2.4700 3.218(9) 132.00 2_566 yes
C16 H16 O4 0.9500 2.5200 3.383(6) 152.00 1_554 yes
C26 H26 N2 1.0000 2.4300 2.925(5) 110.00 . yes
C29 H29 N2 1.0000 2.4300 2.895(6) 108.00 . yes

loop_
_geom_torsion_atom_site_label_1
_geom_torsion_atom_site_label_2
_geom_torsion_atom_site_label_3
_geom_torsion_atom_site_label_4
_geom_torsion
_geom_torsion_site_symmetry_1
_geom_torsion_site_symmetry_2
_geom_torsion_site_symmetry_3
_geom_torsion_site_symmetry_4
_geom_torsion_publ_flag
Cl2 Fe Cl1 Li 33.2(3) . . . . no
N1 Fe Cl1 Li -107.5(3) . . . . no
N2 Fe Cl1 Li -177.5(3) . . . . no
Cl1 Fe N1 C1 60.7(4) . . . . no
Cl1 Fe N1 C13 -103.0(2) . . . . no
Cl2 Fe N1 C1 -81.4(4) . . . . no
Cl2 Fe N1 C13 115.0(2) . . . . no
N2 Fe N1 C1 163.8(4) . . . . no
N2 Fe N1 C13 0.1(2) . . . . no
Cl1 Fe N2 C13 107.4(2) . . . . no
Cl1 Fe N2 C20 -94.8(4) . . . . no
Cl2 Fe N2 C13 -104.5(2) . . . . no
Cl2 Fe N2 C20 53.3(4) . . . . no
N1 Fe N2 C13 -0.1(2) . . . . no
N1 Fe N2 C20 157.6(4) . . . . no
Fe Cl1 Li O1 56.9(6) . . . . no
Fe Cl1 Li O22 -175.6(5) . . . . no
Fe Cl1 Li O33 -69.2(4) . . . . no
C32 O1 Li Cl1 -19.6(9) . . . . no
C32 O1 Li O22 -148.1(6) . . . . no
C32 O1 Li O33 98.6(7) . . . . no
C35 O1 Li Cl1 170.8(4) . . . . no
C35 O1 Li O22 42.3(9) . . . . no
C35 O1 Li O33 -71.0(7) . . . . no
Li O1 C32 C33 -166.9(6) . . . . no
C32 O1 C35 C34 -23.9(6) . . . . no
Li O1 C35 C34 147.4(6) . . . . no
C35 O1 C32 C33 4.0(7) . . . . no
C362 O22 Li O1 -149.1(7) . . . . no
C362 O22 Li O33 -26.0(10) . . . . no
C392 O22 Li Cl1 -58.1(9) . . . . no
C362 O22 Li Cl1 81.6(9) . . . . no
C392 O22 Li O1 71.2(9) . . . . no
C392 O22 Li O33 -165.7(7) . . . . no
C392 O22 C362 C372 -18.1(9) . . . . no
Li O22 C362 C372 -158.6(8) . . . . no
C362 O22 C392 C382 -5.3(11) . . . . no
Li O22 C392 C382 142.9(8) . . . . no
C403 O33 Li O22 -120.7(7) . . . . no
C433 O33 Li Cl1 -5.6(10) . . . . no
C433 O33 Li O1 -130.3(9) . . . . no
C433 O33 C403 C413 -28.2(11) . . . . no
C403 O33 Li O1 -1.4(8) . . . . no
Li O33 C403 C413 -167.8(7) . . . . no
C433 O33 Li O22 110.4(10) . . . . no
C403 O33 Li Cl1 123.3(6) . . . . no
C403 O33 C433 C423 30.1(12) . . . . no
Li O33 C433 C423 154.0(7) . . . . no
C44 O4 C47 C46 7.5(5) . . . . no
C47 O4 C44 C45 15.5(5) . . . . no
Fe N1 C13 C14 179.0(4) . . . . no
C13 N1 C1 C6 -121.2(4) . . . . no
Fe N1 C13 N2 -0.2(3) . . . . no
Fe N1 C1 C2 -95.6(5) . . . . no
C1 N1 C13 N2 -167.8(3) . . . . no
Fe N1 C1 C6 78.8(5) . . . . no
C1 N1 C13 C14 11.4(6) . . . . no
C13 N1 C1 C2 64.4(5) . . . . no
Fe N2 C20 C21 -81.1(5) . . . . no
C20 N2 C13 C14 18.5(6) . . . . no
C13 N2 C20 C25 -114.7(4) . . . . no
Fe N2 C20 C25 92.8(5) . . . . no
C20 N2 C13 N1 -162.3(3) . . . . no
Fe N2 C13 N1 0.2(3) . . . . no
C13 N2 C20 C21 71.4(5) . . . . no
Fe N2 C13 C14 -179.0(4) . . . . no
N1 C1 C6 C5 -177.8(3) . . . . no
C6 C1 C2 C3 3.5(6) . . . . no
C2 C1 C6 C105 -177.6(5) . . . . no
N1 C1 C2 C3 177.7(4) . . . . no
C6 C1 C2 C7 -173.7(4) . . . . no
N1 C1 C2 C7 0.6(6) . . . . no
C2 C1 C6 C5 -3.3(6) . . . . no
N1 C1 C6 C105 7.9(7) . . . . no
C7 C2 C3 C4 175.4(4) . . . . no
C1 C2 C7 C9 -128.1(4) . . . . no
C3 C2 C7 C9 54.8(5) . . . . no
C1 C2 C7 C8 107.4(4) . . . . no
C3 C2 C7 C8 -69.7(5) . . . . no
C1 C2 C3 C4 -1.8(6) . . . . no
C2 C3 C4 C5 -0.1(7) . . . . no
C3 C4 C5 C6 0.3(7) . . . . no
C4 C5 C6 C1 1.4(6) . . . . no
C4 C5 C6 C105 175.8(6) . . . . no
C1 C6 C105 C115 -145.5(5) . . . . no
C5 C6 C105 C125 -59.0(10) . . . . no
C1 C6 C105 C125 115.3(9) . . . . no
C5 C6 C105 C115 40.3(8) . . . . no
N2 C13 C14 C19 -136.6(4) . . . . no
N1 C13 C14 C15 -133.2(4) . . . . no
N1 C13 C14 C19 44.3(6) . . . . no
N2 C13 C14 C15 45.9(6) . . . . no
C13 C14 C19 C18 -177.9(4) . . . . no
C15 C14 C19 C18 -0.3(7) . . . . no
C13 C14 C15 C16 176.7(4) . . . . no
C19 C14 C15 C16 -0.9(7) . . . . no
C14 C15 C16 C17 1.4(8) . . . . no
C15 C16 C17 C18 -0.6(9) . . . . no
C16 C17 C18 C19 -0.7(9) . . . . no
C17 C18 C19 C14 1.2(8) . . . . no
N2 C20 C21 C26 -4.2(6) . . . . no
N2 C20 C21 C22 173.4(4) . . . . no
C21 C20 C25 C24 0.2(6) . . . . no
C25 C20 C21 C22 -0.4(6) . . . . no
N2 C20 C25 C29 5.1(6) . . . . no
C25 C20 C21 C26 -177.9(4) . . . . no
N2 C20 C25 C24 -173.6(4) . . . . no
C21 C20 C25 C29 178.9(4) . . . . no
C26 C21 C22 C23 178.2(5) . . . . no
C20 C21 C26 C27 112.6(5) . . . . no
C20 C21 C22 C23 0.6(7) . . . . no
C22 C21 C26 C28 59.3(5) . . . . no
C22 C21 C26 C27 -64.9(5) . . . . no
C20 C21 C26 C28 -123.2(4) . . . . no
C21 C22 C23 C24 -0.7(8) . . . . no
C22 C23 C24 C25 0.5(8) . . . . no
C23 C24 C25 C20 -0.3(7) . . . . no
C23 C24 C25 C29 -178.9(5) . . . . no
C20 C25 C29 C30 -104.1(5) . . . . no
C24 C25 C29 C30 74.5(5) . . . . no
C20 C25 C29 C31 132.1(5) . . . . no
C24 C25 C29 C31 -49.3(6) . . . . no
O1 C32 C33 C34 17.3(7) . . . . no
C32 C33 C34 C35 -31.0(7) . . . . no
C33 C34 C35 O1 34.2(6) . . . . no
O4 C44 C45 C46 -31.7(5) . . . . no
C44 C45 C46 C47 35.6(4) . . . . no
C45 C46 C47 O4 -27.5(5) . . . . no
O33 C403 C413 C423 16.8(10) . . . . no
C403 C413 C423 C433 -0.5(11) . . . . no
C413 C423 C433 O33 -16.0(12) . . . . no
